data_7204355
loop_
_publ_author_name
'Tero Kunnari'
'Karel D. Klika'
'Gloria Blanco'
'Carmen M\'endez'
'Pekka M\"ants\"al\"a'
'Juha Hakala'
'Reijo Sillanp\"a\"a'
'Petri T\"ahtinen'
'Jose Salas'
'Kristiina Ylihonko'

_publ_section_title
;
 Hybrid compounds generated by the introduction of a
 nogalamycin-producing plasmid into Streptomyces argillaceus
;
_journal_issue 15
_journal_name_full 'J. Chem. Soc., Perkin Trans. 1'
_journal_page_first 1818
_journal_page_last 1825
_journal_paper_doi 10.1039/b200444p
_journal_year 2002
_chemical_formula_sum 'C21 H18 O8'
_chemical_formula_weight 398.35
_space_group_IT_number 4
_symmetry_cell_setting monoclinic
_symmetry_space_group_name_Hall 'P 2yb'
_symmetry_space_group_name_H-M 'P 1 21 1'
_atom_sites_solution_hydrogens geom
_atom_sites_solution_primary direct
_atom_sites_solution_secondary difmap
_audit_creation_method SHELXL-97
_cell_angle_alpha 90.00
_cell_angle_beta 98.367(2)
_cell_angle_gamma 90.00
_cell_formula_units_Z 2
_cell_length_a 5.1675(2)
_cell_length_b 10.5383(6)
_cell_length_c 16.2748(9)
_cell_measurement_reflns_used 2753
_cell_measurement_temperature 173(2)
_cell_measurement_theta_max 25.03
_cell_measurement_theta_min 1.02
_cell_volume 876.84(8)
_computing_cell_refinement 'HKL Scalepack (Otwinowski & Minor 1997)'
_computing_data_collection 'Collect (Nonius BV, 1997-2000)'
_computing_data_reduction
;
HKL Denzo and Scalepack (Otwinowski & Minor 1997)
;
_computing_molecular_graphics 'Ortep-3 for Windows (Farrugia, 1997)'
_computing_publication_material 'WinGX publication routines (Farrugia, 1999)'
_computing_structure_refinement 'SHELXL-97 (Sheldrick, 1997)'
_computing_structure_solution 'SHELXS-97 (Sheldrick, 1997)'
_diffrn_ambient_temperature 173(2)
_diffrn_detector 'CCD plate'
_diffrn_detector_area_resol_mean 9
_diffrn_measured_fraction_theta_full 0.985
_diffrn_measured_fraction_theta_max 0.985
_diffrn_measurement_device '95mm CCD camera on \k-goniostat'
_diffrn_measurement_device_type KappaCCD
_diffrn_measurement_method 'CCD rotation images, thick slices'
_diffrn_radiation_monochromator 'horizonally mounted graphite crystal'
_diffrn_radiation_probe x-ray
_diffrn_radiation_type MoK\a
_diffrn_radiation_wavelength 0.71073
_diffrn_reflns_av_R_equivalents 0.0875
_diffrn_reflns_av_sigmaI/netI 0.1363
_diffrn_reflns_limit_h_max 6
_diffrn_reflns_limit_h_min -6
_diffrn_reflns_limit_k_max 12
_diffrn_reflns_limit_k_min -12
_diffrn_reflns_limit_l_max 19
_diffrn_reflns_limit_l_min -19
_diffrn_reflns_number 5231
_diffrn_reflns_theta_full 25.11
_diffrn_reflns_theta_max 25.11
_diffrn_reflns_theta_min 3.18
_diffrn_source 'Enraf Nonius FR590'
_exptl_absorpt_coefficient_mu 0.117
_exptl_absorpt_correction_T_max 0.9884
_exptl_absorpt_correction_T_min 0.9884
_exptl_absorpt_correction_type none
_exptl_crystal_colour 'pale yellow'
_exptl_crystal_density_diffrn 1.509
_exptl_crystal_density_method 'not measured'
_exptl_crystal_description plate
_exptl_crystal_F_000 416
_exptl_crystal_size_max 0.02
_exptl_crystal_size_mid 0.10
_exptl_crystal_size_min 0.20
_refine_diff_density_max 0.254
_refine_diff_density_min -0.265
_refine_diff_density_rms 0.062
_refine_ls_abs_structure_details 'Flack H D (1983), Acta Cryst. A39, 876-881'
_refine_ls_abs_structure_Flack -0.7(2.2)
_refine_ls_extinction_method none
_refine_ls_goodness_of_fit_ref 1.064
_refine_ls_hydrogen_treatment mixed
_refine_ls_matrix_type full
_refine_ls_number_parameters 273
_refine_ls_number_reflns 3055
_refine_ls_number_restraints 1
_refine_ls_restrained_S_all 1.064
_refine_ls_R_factor_all 0.1416
_refine_ls_R_factor_gt 0.0711
_refine_ls_shift/su_max 0.000
_refine_ls_shift/su_mean 0.000
_refine_ls_structure_factor_coef Fsqd
_refine_ls_weighting_details 'calc w=1/[\s^2^(Fo^2^)+(0.0000P)^2^+1.0352P] where P=(Fo^2^+2Fc^2^)/3'
_refine_ls_weighting_scheme calc
_refine_ls_wR_factor_gt 0.1098
_refine_ls_wR_factor_ref 0.1324
_reflns_number_gt 1873
_reflns_number_total 3055
_reflns_threshold_expression >2\s(I)
_cod_data_source_file b200444p.txt
_cod_data_source_block kdk01
_cod_original_sg_symbol_H-M 'P 21'
_cod_database_code 7204355

loop_
_symmetry_equiv_pos_as_xyz
'x, y, z'
'-x, y+1/2, -z'

loop_
_atom_site_label
_atom_site_type_symbol
_atom_site_fract_x
_atom_site_fract_y
_atom_site_fract_z
_atom_site_U_iso_or_equiv
_atom_site_adp_type
_atom_site_occupancy
_atom_site_symmetry_multiplicity
_atom_site_calc_flag
_atom_site_refinement_flags
_atom_site_disorder_assembly
_atom_site_disorder_group
O1 O 0.2080(8) 0.7439(4) 0.4864(3) 0.0366(11) Uani 1 1 d . . .
O1' O -0.3955(8) 0.5185(4) 0.5557(3) 0.0348(11) Uani 1 1 d . . .
H1' H -0.457(15) 0.465(7) 0.493(6) 0.08(3) Uiso 1 1 d . . .
O3 O -0.4723(8) 0.4494(4) 0.4109(3) 0.0341(11) Uani 1 1 d . . .
O4 O -0.2311(7) 0.4047(4) 0.2746(2) 0.0343(10) Uani 1 1 d . . .
O10 O -0.9027(10) 1.0770(4) 0.1403(3) 0.0463(13) Uani 1 1 d . . .
H10 H -0.783(14) 1.095(7) 0.185(5) 0.07(3) Uiso 1 1 d . . .
O11 O -0.5135(9) 1.0053(4) 0.2502(3) 0.0330(11) Uani 1 1 d . . .
H11 H -0.415(15) 0.993(8) 0.301(5) 0.08(3) Uiso 1 1 d . . .
O12 O -0.1875(7) 0.9071(4) 0.3613(2) 0.0292(10) Uani 1 1 d . . .
O12A O 0.3044(7) 0.7651(4) 0.3352(3) 0.0277(10) Uiso 1 1 d . . .
H12A H 0.323(11) 0.829(6) 0.370(4) 0.039(18) Uiso 1 1 d . . .
C1 C 0.0431(11) 0.6913(6) 0.4365(4) 0.0242(14) Uani 1 1 d . . .
C1' C -0.2240(11) 0.5975(6) 0.5400(4) 0.0256(14) Uani 1 1 d . . .
C2 C -0.1574(10) 0.6065(5) 0.4576(3) 0.0201(13) Uani 1 1 d . . .
C3 C -0.2932(10) 0.5287(5) 0.3964(4) 0.0237(14) Uani 1 1 d . . .
C4 C -0.2456(11) 0.5307(5) 0.3060(4) 0.0233(13) Uani 1 1 d . . .
H4 H -0.3955 0.5753 0.2721 0.028 Uiso 1 1 calc R . .
C4A C 0.0076(10) 0.5965(6) 0.2922(4) 0.0232(14) Uani 1 1 d . . .
H4A H 0.1565 0.5373 0.3100 0.028 Uiso 1 1 calc R . .
C5 C 0.0063(11) 0.6291(6) 0.2003(4) 0.0264(15) Uani 1 1 d . . .
H5A H 0.1774 0.6661 0.1928 0.032 Uiso 1 1 calc R . .
H5B H -0.0188 0.5505 0.1668 0.032 Uiso 1 1 calc R . .
C5A C -0.2075(10) 0.7216(5) 0.1701(3) 0.0232(14) Uani 1 1 d . . .
C6 C -0.3484(11) 0.7140(6) 0.0930(4) 0.0324(17) Uani 1 1 d . . .
H6 H -0.3075 0.6495 0.0562 0.039 Uiso 1 1 calc R . .
C6A C -0.5555(11) 0.7999(6) 0.0660(4) 0.0254(15) Uani 1 1 d . . .
C7 C -0.7097(12) 0.7859(6) -0.0129(4) 0.0377(17) Uani 1 1 d . . .
H7 H -0.6681 0.7216 -0.0497 0.045 Uiso 1 1 calc R . .
C8 C -0.9177(13) 0.8644(7) -0.0362(4) 0.0405(18) Uani 1 1 d . . .
H8 H -1.0220 0.8525 -0.0887 0.049 Uiso 1 1 calc R . .
C9 C -0.9795(13) 0.9614(7) 0.0156(4) 0.0397(18) Uani 1 1 d . . .
H9 H -1.1239 1.0156 -0.0020 0.048 Uiso 1 1 calc R . .
C10 C -0.8314(11) 0.9792(6) 0.0927(4) 0.0308(16) Uani 1 1 d . . .
C10A C -0.6138(10) 0.9001(6) 0.1186(4) 0.0242(14) Uani 1 1 d . . .
C11 C -0.4582(10) 0.9095(6) 0.1997(3) 0.0260(14) Uani 1 1 d . . .
C11A C -0.2632(11) 0.8204(5) 0.2269(4) 0.0224(13) Uani 1 1 d . . .
C12 C -0.1433(10) 0.8205(5) 0.3121(4) 0.0215(13) Uani 1 1 d . . .
C12A C 0.0517(9) 0.7164(5) 0.3434(3) 0.0191(14) Uani 1 1 d . . .
C13 C -0.1052(14) 0.6817(7) 0.6087(4) 0.0449(19) Uani 1 1 d . . .
H13A H -0.1666 0.7689 0.5976 0.067 Uiso 1 1 calc R . .
H13B H 0.0858 0.6792 0.6125 0.067 Uiso 1 1 calc R . .
H13C H -0.1563 0.6525 0.6612 0.067 Uiso 1 1 calc R . .
C14 C -0.4658(12) 0.3557(7) 0.2290(4) 0.0437(19) Uani 1 1 d . . .
H14A H -0.5984 0.3467 0.2659 0.065 Uiso 1 1 calc R . .
H14B H -0.4307 0.2726 0.2059 0.065 Uiso 1 1 calc R . .
H14C H -0.5297 0.4141 0.1837 0.065 Uiso 1 1 calc R . .

loop_
_atom_site_aniso_label
_atom_site_aniso_U_11
_atom_site_aniso_U_22
_atom_site_aniso_U_33
_atom_site_aniso_U_23
_atom_site_aniso_U_13
_atom_site_aniso_U_12
O1 0.033(2) 0.046(3) 0.029(3) -0.005(2) 0.001(2) -0.015(2)
O1' 0.030(2) 0.047(3) 0.029(3) 0.009(2) 0.011(2) -0.006(2)
O3 0.031(2) 0.040(3) 0.030(3) 0.009(2) 0.000(2) -0.016(2)
O4 0.037(2) 0.025(3) 0.038(3) -0.008(2) -0.002(2) 0.000(2)
O10 0.051(3) 0.039(3) 0.046(3) -0.003(3) -0.004(3) 0.011(3)
O11 0.049(3) 0.020(3) 0.029(3) -0.006(2) 0.003(2) 0.008(2)
O12 0.028(2) 0.031(3) 0.029(2) -0.006(2) 0.0037(19) 0.004(2)
C1 0.024(3) 0.020(3) 0.029(3) 0.002(3) 0.005(3) 0.004(3)
C1' 0.024(3) 0.026(4) 0.026(4) 0.001(3) 0.005(3) 0.003(3)
C2 0.015(3) 0.023(3) 0.022(3) 0.002(3) 0.002(3) -0.001(3)
C3 0.016(3) 0.021(4) 0.035(4) 0.011(3) 0.006(3) 0.006(3)
C4 0.022(3) 0.018(3) 0.029(3) -0.001(3) 0.000(3) -0.004(3)
C4A 0.020(3) 0.020(4) 0.030(4) 0.004(3) 0.004(3) 0.006(3)
C5 0.027(3) 0.027(4) 0.024(3) -0.001(3) 0.002(3) 0.003(3)
C5A 0.025(3) 0.022(4) 0.024(3) 0.004(3) 0.009(3) -0.006(3)
C6 0.032(4) 0.045(5) 0.021(4) 0.002(3) 0.009(3) 0.000(3)
C6A 0.027(3) 0.026(4) 0.022(3) 0.000(3) 0.001(3) -0.002(3)
C7 0.041(4) 0.047(5) 0.023(4) 0.003(3) -0.003(3) -0.003(4)
C8 0.049(4) 0.047(5) 0.024(4) 0.012(3) -0.003(3) -0.009(4)
C9 0.038(4) 0.042(5) 0.038(4) 0.013(3) 0.001(4) 0.002(3)
C10 0.031(3) 0.032(4) 0.029(4) 0.009(3) 0.003(3) 0.001(3)
C10A 0.021(3) 0.023(4) 0.027(3) 0.011(3) 0.000(3) -0.001(3)
C11 0.029(3) 0.025(4) 0.023(3) 0.009(3) 0.002(3) -0.009(3)
C11A 0.028(3) 0.013(3) 0.026(3) 0.001(3) 0.001(3) -0.005(3)
C12 0.023(3) 0.021(3) 0.022(3) -0.004(3) 0.007(3) -0.011(3)
C12A 0.007(3) 0.025(4) 0.025(3) 0.001(3) 0.003(2) 0.000(2)
C13 0.064(5) 0.047(5) 0.025(4) -0.003(4) 0.011(4) -0.005(4)
C14 0.041(4) 0.044(5) 0.045(4) -0.008(3) 0.003(3) -0.017(3)

loop_
_atom_type_symbol
_atom_type_description
_atom_type_scat_dispersion_real
_atom_type_scat_dispersion_imag
_atom_type_scat_source
C C 0.0033 0.0016 'International Tables Vol C Tables 4.2.6.8 and 6.1.1.4'
H H 0.0000 0.0000 'International Tables Vol C Tables 4.2.6.8 and 6.1.1.4'
O O 0.0106 0.0060 'International Tables Vol C Tables 4.2.6.8 and 6.1.1.4'

loop_
_geom_angle_atom_site_label_1
_geom_angle_atom_site_label_2
_geom_angle_atom_site_label_3
_geom_angle
_geom_angle_site_symmetry_1
_geom_angle_site_symmetry_3
_geom_angle_publ_flag
C1' O1' H1' 105(4) . . ?
C3 O3 H1' 100(3) . . ?
C14 O4 C4 116.0(5) . . ?
C10 O10 H10 114(5) . . ?
C11 O11 H11 108(5) . . ?
C12A O12A H12A 103(4) . . ?
O1 C1 C2 125.3(5) . . ?
O1 C1 C12A 117.2(5) . . ?
C2 C1 C12A 117.5(5) . . ?
O1' C1' C2 120.0(5) . . ?
O1' C1' C13 117.7(5) . . ?
C2 C1' C13 122.3(5) . . ?
C3 C2 C1' 117.7(5) . . ?
C3 C2 C1 119.7(5) . . ?
C1' C2 C1 122.7(5) . . ?
O3 C3 C2 123.1(5) . . ?
O3 C3 C4 113.9(5) . . ?
C2 C3 C4 123.0(5) . . ?
O4 C4 C4A 106.2(4) . . ?
O4 C4 C3 110.9(5) . . ?
C4A C4 C3 114.1(5) . . ?
O4 C4 H4 108.5 . . ?
C4A C4 H4 108.5 . . ?
C3 C4 H4 108.5 . . ?
C12A C4A C4 111.3(4) . . ?
C12A C4A C5 109.2(5) . . ?
C4 C4A C5 111.3(5) . . ?
C12A C4A H4A 108.3 . . ?
C4 C4A H4A 108.3 . . ?
C5 C4A H4A 108.3 . . ?
C5A C5 C4A 111.3(4) . . ?
C5A C5 H5A 109.4 . . ?
C4A C5 H5A 109.4 . . ?
C5A C5 H5B 109.4 . . ?
C4A C5 H5B 109.4 . . ?
H5A C5 H5B 108.0 . . ?
C6 C5A C11A 120.1(5) . . ?
C6 C5A C5 122.3(5) . . ?
C11A C5A C5 117.6(5) . . ?
C5A C6 C6A 121.8(5) . . ?
C5A C6 H6 119.1 . . ?
C6A C6 H6 119.1 . . ?
C7 C6A C10A 118.9(6) . . ?
C7 C6A C6 120.8(6) . . ?
C10A C6A C6 120.2(5) . . ?
C8 C7 C6A 120.3(6) . . ?
C8 C7 H7 119.8 . . ?
C6A C7 H7 119.8 . . ?
C7 C8 C9 121.1(7) . . ?
C7 C8 H8 119.4 . . ?
C9 C8 H8 119.4 . . ?
C10 C9 C8 120.2(6) . . ?
C10 C9 H9 119.9 . . ?
C8 C9 H9 119.9 . . ?
O10 C10 C9 117.1(6) . . ?
O10 C10 C10A 122.8(5) . . ?
C9 C10 C10A 120.1(6) . . ?
C10 C10A C6A 119.2(5) . . ?
C10 C10A C11 123.0(5) . . ?
C6A C10A C11 117.6(5) . . ?
O11 C11 C11A 120.8(5) . . ?
O11 C11 C10A 117.7(5) . . ?
C11A C11 C10A 121.4(6) . . ?
C11 C11A C12 119.6(5) . . ?
C11 C11A C5A 118.8(5) . . ?
C12 C11A C5A 121.2(5) . . ?
O12 C12 C11A 121.6(5) . . ?
O12 C12 C12A 118.8(5) . . ?
C11A C12 C12A 119.6(5) . . ?
O12A C12A C4A 108.4(4) . . ?
O12A C12A C12 106.2(4) . . ?
C4A C12A C12 112.2(5) . . ?
O12A C12A C1 108.1(4) . . ?
C4A C12A C1 111.9(5) . . ?
C12 C12A C1 109.8(4) . . ?
C1' C13 H13A 109.5 . . ?
C1' C13 H13B 109.5 . . ?
H13A C13 H13B 109.5 . . ?
C1' C13 H13C 109.5 . . ?
H13A C13 H13C 109.5 . . ?
H13B C13 H13C 109.5 . . ?
O4 C14 H14A 109.5 . . ?
O4 C14 H14B 109.5 . . ?
H14A C14 H14B 109.5 . . ?
O4 C14 H14C 109.5 . . ?
H14A C14 H14C 109.5 . . ?
H14B C14 H14C 109.5 . . ?

loop_
_geom_bond_atom_site_label_1
_geom_bond_atom_site_label_2
_geom_bond_distance
_geom_bond_site_symmetry_2
_geom_bond_publ_flag
O1 C1 1.221(7) . y
O1' C1' 1.269(6) . y
O1' H1' 1.17(9) . y
O3 C3 1.294(6) . y
O3 H1' 1.33(9) . y
O4 C14 1.424(7) . ?
O4 C4 1.428(7) . y
O10 C10 1.371(8) . ?
O10 H10 0.90(8) . ?
O11 C11 1.358(7) . ?
O11 H11 0.91(8) . ?
O12 C12 1.258(6) . ?
O12A C12A 1.427(6) . ?
O12A H12A 0.88(6) . ?
C1 C2 1.447(7) . y
C1 C12A 1.547(7) . ?
C1' C2 1.435(8) . y
C1' C13 1.487(8) . ?
C2 C3 1.398(8) . y
C3 C4 1.527(8) . y
C4 C4A 1.526(7) . ?
C4 H4 1.0000 . ?
C4A C12A 1.512(8) . ?
C4A C5 1.534(8) . ?
C4A H4A 1.0000 . ?
C5 C5A 1.501(8) . ?
C5 H5A 0.9900 . ?
C5 H5B 0.9900 . ?
C5A C6 1.358(8) . ?
C5A C11A 1.448(8) . ?
C6 C6A 1.422(8) . ?
C6 H6 0.9500 . ?
C6A C7 1.417(9) . ?
C6A C10A 1.419(8) . ?
C7 C8 1.365(9) . ?
C7 H7 0.9500 . ?
C8 C9 1.392(9) . ?
C8 H8 0.9500 . ?
C9 C10 1.384(9) . ?
C9 H9 0.9500 . ?
C10 C10A 1.414(8) . ?
C10A C11 1.445(8) . ?
C11 C11A 1.401(8) . ?
C11A C12 1.434(8) . ?
C12 C12A 1.526(7) . ?
C13 H13A 0.9800 . ?
C13 H13B 0.9800 . ?
C13 H13C 0.9800 . ?
C14 H14A 0.9800 . ?
C14 H14B 0.9800 . ?
C14 H14C 0.9800 . ?

loop_
_geom_torsion_atom_site_label_1
_geom_torsion_atom_site_label_2
_geom_torsion_atom_site_label_3
_geom_torsion_atom_site_label_4
_geom_torsion
_geom_torsion_site_symmetry_1
_geom_torsion_site_symmetry_2
_geom_torsion_site_symmetry_3
_geom_torsion_site_symmetry_4
_geom_torsion_publ_flag
O1' C1' C2 C3 2.0(8) . . . . ?
C13 C1' C2 C3 -175.8(6) . . . . ?
O1' C1' C2 C1 -177.6(5) . . . . ?
C13 C1' C2 C1 4.6(9) . . . . ?
O1 C1 C2 C3 -164.5(6) . . . . ?
C12A C1 C2 C3 14.8(7) . . . . ?
O1 C1 C2 C1' 15.1(9) . . . . ?
C12A C1 C2 C1' -165.6(5) . . . . ?
C1' C2 C3 O3 -0.6(8) . . . . ?
C1 C2 C3 O3 179.0(5) . . . . ?
C1' C2 C3 C4 178.7(5) . . . . ?
C1 C2 C3 C4 -1.6(8) . . . . ?
C14 O4 C4 C4A -138.8(5) . . . . ?
C14 O4 C4 C3 96.7(6) . . . . ?
O3 C3 C4 O4 -45.1(6) . . . . ?
C2 C3 C4 O4 135.5(5) . . . . ?
O3 C3 C4 C4A -165.0(5) . . . . ?
C2 C3 C4 C4A 15.6(8) . . . . ?
O4 C4 C4A C12A -164.1(4) . . . . ?
C3 C4 C4A C12A -41.7(6) . . . . ?
O4 C4 C4A C5 73.8(6) . . . . ?
C3 C4 C4A C5 -163.7(5) . . . . ?
C12A C4A C5 C5A -60.3(6) . . . . ?
C4 C4A C5 C5A 63.0(6) . . . . ?
C4A C5 C5A C6 -141.8(6) . . . . ?
C4A C5 C5A C11A 37.4(7) . . . . ?
C11A C5A C6 C6A -1.1(8) . . . . ?
C5 C5A C6 C6A 178.1(5) . . . . ?
C5A C6 C6A C7 -176.4(6) . . . . ?
C5A C6 C6A C10A 2.5(8) . . . . ?
C10A C6A C7 C8 -2.8(9) . . . . ?
C6 C6A C7 C8 176.1(6) . . . . ?
C6A C7 C8 C9 1.6(10) . . . . ?
C7 C8 C9 C10 -0.7(10) . . . . ?
C8 C9 C10 O10 179.7(6) . . . . ?
C8 C9 C10 C10A 1.0(9) . . . . ?
O10 C10 C10A C6A 179.2(5) . . . . ?
C9 C10 C10A C6A -2.3(8) . . . . ?
O10 C10 C10A C11 4.4(9) . . . . ?
C9 C10 C10A C11 -177.0(6) . . . . ?
C7 C6A C10A C10 3.1(8) . . . . ?
C6 C6A C10A C10 -175.8(5) . . . . ?
C7 C6A C10A C11 178.1(5) . . . . ?
C6 C6A C10A C11 -0.8(8) . . . . ?
C10 C10A C11 O11 -5.1(8) . . . . ?
C6A C10A C11 O11 180.0(5) . . . . ?
C10 C10A C11 C11A 172.5(5) . . . . ?
C6A C10A C11 C11A -2.4(8) . . . . ?
O11 C11 C11A C12 7.9(8) . . . . ?
C10A C11 C11A C12 -169.7(5) . . . . ?
O11 C11 C11A C5A -178.7(5) . . . . ?
C10A C11 C11A C5A 3.8(8) . . . . ?
C6 C5A C11A C11 -2.0(8) . . . . ?
C5 C5A C11A C11 178.7(5) . . . . ?
C6 C5A C11A C12 171.3(5) . . . . ?
C5 C5A C11A C12 -8.0(7) . . . . ?
C11 C11A C12 O12 -7.9(8) . . . . ?
C5A C11A C12 O12 178.8(5) . . . . ?
C11 C11A C12 C12A 174.7(5) . . . . ?
C5A C11A C12 C12A 1.4(7) . . . . ?
C4 C4A C12A O12A 173.4(4) . . . . ?
C5 C4A C12A O12A -63.4(5) . . . . ?
C4 C4A C12A C12 -69.6(6) . . . . ?
C5 C4A C12A C12 53.6(5) . . . . ?
C4 C4A C12A C1 54.3(6) . . . . ?
C5 C4A C12A C1 177.5(4) . . . . ?
O12 C12 C12A O12A -84.4(6) . . . . ?
C11A C12 C12A O12A 93.1(5) . . . . ?
O12 C12 C12A C4A 157.3(4) . . . . ?
C11A C12 C12A C4A -25.2(6) . . . . ?
O12 C12 C12A C1 32.2(7) . . . . ?
C11A C12 C12A C1 -150.3(5) . . . . ?
O1 C1 C12A O12A 18.3(7) . . . . ?
C2 C1 C12A O12A -161.0(5) . . . . ?
O1 C1 C12A C4A 137.6(5) . . . . ?
C2 C1 C12A C4A -41.7(6) . . . . ?
O1 C1 C12A C12 -97.1(6) . . . . ?
C2 C1 C12A C12 83.5(6) . . . . ?

loop_
_cod_related_entry_id
_cod_related_entry_database
_cod_related_entry_code
1 ChemSpider 30653706
